data_2014675
loop_
_publ_author_name
'Yilmaz, Veysel T.'
'Kazak, Canan'
'A\(gar, Erbil'
'Kahveci, Bahittin'
'Guven, Kutalmis'

_publ_section_title
;
 Three 1,2,4-triazole derivatives containing subtituted benzyl and
 benzylamino groups
;
_journal_issue 2
_journal_name_full 'Acta Crystallographica Section C'
_journal_page_first o101
_journal_page_last o104
_journal_paper_doi 10.1107/S0108270104033931
_journal_volume 61
_journal_year 2005
_chemical_formula_iupac 'C17 H17 Cl N4 O'
_chemical_formula_moiety 'C17 H17 Cl N4 O'
_chemical_formula_sum 'C17 H17 Cl N4 O'
_chemical_formula_weight 328.80
_chemical_name_systematic
;
3-(4-Chlorobenzyl)-4-(4-methylbenzylamino)-4,5-dihydro-1H-1,2,4-triazol-5-one
;
_space_group_IT_number 33
_symmetry_cell_setting orthorhombic
_symmetry_space_group_name_Hall 'P 2c -2n'
_symmetry_space_group_name_H-M 'P n a 21'
_atom_sites_solution_hydrogens geom
_atom_sites_solution_primary direct
_atom_sites_solution_secondary difmap
_audit_creation_method SHELXL97
_cell_angle_alpha 90.00
_cell_angle_beta 90.00
_cell_angle_gamma 90.00
_cell_formula_units_Z 4
_cell_length_a 16.5043(10)
_cell_length_b 17.4355(13)
_cell_length_c 5.919(3)
_cell_measurement_reflns_used 18401
_cell_measurement_temperature 293(2)
_cell_measurement_theta_max 25.91
_cell_measurement_theta_min 1.17
_cell_volume 1703.3(9)
_computing_cell_refinement X-AREA
_computing_data_collection 'X-AREA (Stoe & Cie, 2002)'
_computing_data_reduction 'X-RED32 (Stoe & Cie, 2002)'
_computing_molecular_graphics 'ORTEP-3 (Farrugia, 1997)'
_computing_publication_material SHELXL97
_computing_structure_refinement 'SHELXL97 (Sheldrick, 1997)'
_computing_structure_solution 'SHELXS97 (Sheldrick, 1997)'
_diffrn_ambient_temperature 293(2)
_diffrn_detector_area_resol_mean 6.67
_diffrn_measured_fraction_theta_full 0.996
_diffrn_measured_fraction_theta_max 0.996
_diffrn_measurement_device_type 'Stoe IPDS 2'
_diffrn_measurement_method rotation
_diffrn_radiation_monochromator graphite
_diffrn_radiation_source 'fine-focus sealed tube'
_diffrn_radiation_type MoK\a
_diffrn_radiation_wavelength 0.71073
_diffrn_reflns_av_R_equivalents 0.1169
_diffrn_reflns_av_sigmaI/netI 0.0875
_diffrn_reflns_limit_h_max 20
_diffrn_reflns_limit_h_min -20
_diffrn_reflns_limit_k_max 21
_diffrn_reflns_limit_k_min -21
_diffrn_reflns_limit_l_max 7
_diffrn_reflns_limit_l_min -6
_diffrn_reflns_number 22931
_diffrn_reflns_theta_full 25.94
_diffrn_reflns_theta_max 25.94
_diffrn_reflns_theta_min 1.70
_diffrn_standards_decay_% 0
_diffrn_standards_interval_count 0
_diffrn_standards_number 0
_exptl_absorpt_coefficient_mu 0.234
_exptl_absorpt_correction_type none
_exptl_crystal_colour colourless
_exptl_crystal_density_diffrn 1.282
_exptl_crystal_density_meas ?
_exptl_crystal_density_method 'not measured'
_exptl_crystal_description prism
_exptl_crystal_F_000 688
_exptl_crystal_size_max 0.500
_exptl_crystal_size_mid 0.380
_exptl_crystal_size_min 0.170
_refine_diff_density_max 0.137
_refine_diff_density_min -0.126
_refine_ls_abs_structure_details 'Flack (1983), with 1395 Friedel pairs'
_refine_ls_abs_structure_Flack 0.12(7)
_refine_ls_extinction_coef 0.0251(10)
_refine_ls_extinction_expression Fc^*^=kFc[1+0.001xFc^2^\l^3^/sin(2\q)]^-1/4^
_refine_ls_extinction_method 'SHELXL97 (Sheldrick, 1997)'
_refine_ls_goodness_of_fit_ref 0.739
_refine_ls_hydrogen_treatment mixed
_refine_ls_matrix_type full
_refine_ls_number_parameters 213
_refine_ls_number_reflns 3228
_refine_ls_number_restraints 3
_refine_ls_restrained_S_all 0.740
_refine_ls_R_factor_all 0.0720
_refine_ls_R_factor_gt 0.0314
_refine_ls_shift/su_max 0.005
_refine_ls_shift/su_mean 0.001
_refine_ls_structure_factor_coef Fsqd
_refine_ls_weighting_details 'calc w = 1/[\s^2^(Fo^2^)+(0.0002P)^2^] where P=(Fo^2^+2Fc^2^)/3'
_refine_ls_weighting_scheme calc
_refine_ls_wR_factor_gt 0.0479
_refine_ls_wR_factor_ref 0.0532
_reflns_number_gt 1815
_reflns_number_total 3228
_reflns_threshold_expression I>2\s(I)
_cod_data_source_file fr1519.cif
_cod_data_source_block III
_cod_depositor_comments
;
The following automatic conversions were performed:

'_exptl_crystal_density_meas' value 'not measured' was changed to '?'
- the value is perceived as not measured.

Automatic conversion script
Id: cif_fix_values 3008 2015-01-20 13:52:24Z robertas 
;
_cod_original_cell_volume 1703.1(9)
_cod_original_sg_symbol_Hall 'P 2c -2n '
_cod_database_code 2014675

loop_
_symmetry_equiv_pos_as_xyz
'x, y, z'
'-x, -y, z+1/2'
'-x+1/2, y+1/2, z+1/2'
'x+1/2, -y+1/2, z'

loop_
_atom_site_label
_atom_site_fract_x
_atom_site_fract_y
_atom_site_fract_z
_atom_site_U_iso_or_equiv
_atom_site_adp_type
_atom_site_calc_flag
_atom_site_refinement_flags
_atom_site_occupancy
_atom_site_disorder_assembly
_atom_site_disorder_group
_atom_site_type_symbol
C1 0.45108(12) 0.61045(16) 0.3799(5) 0.0695(8) Uani d . 1 . . C
C2 0.44065(11) 0.54486(17) 0.2543(4) 0.0691(7) Uani d . 1 . . C
H2A 0.4664 0.5396 0.1154 0.083 Uiso calc R 1 . . H
C3 0.39200(11) 0.48722(15) 0.3352(4) 0.0599(7) Uani d . 1 . . C
H3 0.3852 0.4428 0.2502 0.072 Uiso calc R 1 . . H
C4 0.35274(10) 0.49397(13) 0.5414(4) 0.0477(6) Uani d . 1 . . C
C5 0.36340(12) 0.56074(15) 0.6608(4) 0.0609(6) Uani d . 1 . . C
H5 0.3366 0.5670 0.7979 0.073 Uiso calc R 1 . . H
C6 0.41280(14) 0.61884(16) 0.5827(5) 0.0738(8) Uani d . 1 . . C
H6 0.4199 0.6632 0.6674 0.089 Uiso calc R 1 . . H
C7 0.30183(9) 0.42941(13) 0.6342(4) 0.0537(6) Uani d . 1 . . C
H7A 0.3168 0.3821 0.5587 0.064 Uiso calc R 1 . . H
H7B 0.3136 0.4233 0.7938 0.064 Uiso calc R 1 . . H
C8 0.21323(10) 0.44228(12) 0.6052(3) 0.0404(5) Uani d . 1 . . C
C9 0.09132(12) 0.44641(12) 0.4440(4) 0.0422(5) Uani d . 1 . . C
C10 0.18221(11) 0.32027(12) 0.1625(4) 0.0596(6) Uani d U 1 . . C
H10A 0.1917 0.3086 0.0045 0.071 Uiso calc R 1 . . H
H10B 0.1249 0.3136 0.1928 0.071 Uiso calc R 1 . . H
C11 0.22998(11) 0.26604(12) 0.3067(4) 0.0490(5) Uani d U 1 . . C
C12 0.30819(12) 0.24693(12) 0.2477(4) 0.0626(7) Uani d . 1 . . C
H12 0.3300 0.2658 0.1139 0.075 Uiso calc R 1 . . H
C13 0.35484(15) 0.19994(15) 0.3853(4) 0.0697(7) Uani d . 1 . . C
H13 0.4075 0.1879 0.3425 0.084 Uiso calc R 1 . . H
C14 0.32446(16) 0.17114(15) 0.5829(5) 0.0675(7) Uani d . 1 . . C
C15 0.24647(15) 0.19020(13) 0.6410(4) 0.0679(7) Uani d . 1 . . C
H15 0.2246 0.1711 0.7744 0.081 Uiso calc R 1 . . H
C16 0.20001(14) 0.23695(14) 0.5061(4) 0.0623(7) Uani d U 1 . . C
H16 0.1475 0.2491 0.5502 0.075 Uiso calc R 1 . . H
C17 0.37582(16) 0.11984(15) 0.7309(5) 0.1043(10) Uani d . 1 . . C
H17A 0.4239 0.1469 0.7759 0.156 Uiso calc R 1 . . H
H17B 0.3907 0.0746 0.6481 0.156 Uiso calc R 1 . . H
H17C 0.3455 0.1054 0.8627 0.156 Uiso calc R 1 . . H
N1 0.09017(9) 0.47153(9) 0.6565(3) 0.0490(5) Uani d . 1 . . N
H1 0.0470 0.4872 0.7235 0.059 Uiso calc R 1 . . H
N2 0.16598(8) 0.46972(9) 0.7584(3) 0.0484(5) Uani d . 1 . . N
N3 0.17190(8) 0.42675(10) 0.4108(3) 0.0381(4) Uani d . 1 . . N
N4 0.20524(10) 0.40047(11) 0.2075(3) 0.0475(5) Uani d . 1 . . N
O1 0.03673(7) 0.44047(7) 0.3017(3) 0.0555(4) Uani d . 1 . . O
Cl1 0.51366(3) 0.68248(4) 0.2755(2) 0.1181(3) Uani d . 1 . . Cl
H4 0.1860(11) 0.4321(13) 0.096(4) 0.064(7) Uiso d . 1 . . H

loop_
_atom_site_aniso_label
_atom_site_aniso_U_11
_atom_site_aniso_U_22
_atom_site_aniso_U_33
_atom_site_aniso_U_12
_atom_site_aniso_U_13
_atom_site_aniso_U_23
C1 0.0389(12) 0.073(2) 0.097(2) 0.0016(13) -0.0010(14) 0.0095(17)
C2 0.0387(11) 0.110(2) 0.0583(18) 0.0030(13) 0.0048(13) 0.0032(18)
C3 0.0394(11) 0.0857(19) 0.0545(18) -0.0017(12) 0.0003(12) -0.0139(14)
C4 0.0293(11) 0.0685(17) 0.0453(14) 0.0098(10) -0.0032(11) -0.0033(13)
C5 0.0532(13) 0.0731(17) 0.0564(15) 0.0074(13) 0.0056(12) -0.0148(16)
C6 0.0602(14) 0.0674(19) 0.094(2) 0.0051(14) -0.0012(16) -0.0263(17)
C7 0.0397(10) 0.0720(16) 0.0492(15) 0.0116(11) -0.0054(10) 0.0026(13)
C8 0.0348(10) 0.0492(13) 0.0371(14) 0.0087(10) 0.0004(10) 0.0061(11)
C9 0.0377(12) 0.0443(14) 0.0445(15) 0.0058(10) 0.0016(11) 0.0095(12)
C10 0.0619(13) 0.0593(17) 0.0575(16) 0.0120(11) -0.0126(12) -0.0179(13)
C11 0.0556(12) 0.0442(13) 0.0473(13) 0.0057(10) -0.0021(11) -0.0095(12)
C12 0.0656(14) 0.0642(15) 0.0581(18) 0.0152(12) 0.0122(14) 0.0047(15)
C13 0.0695(15) 0.0679(18) 0.072(2) 0.0217(14) 0.0028(15) -0.0007(15)
C14 0.0918(18) 0.0463(15) 0.0645(19) 0.0125(14) -0.0083(16) -0.0006(13)
C15 0.0893(18) 0.0554(16) 0.0590(17) -0.0065(14) 0.0018(15) 0.0053(15)
C16 0.0593(13) 0.0611(16) 0.0665(17) -0.0022(13) 0.0093(13) -0.0105(14)
C17 0.146(2) 0.0749(19) 0.092(2) 0.0412(17) -0.019(2) 0.013(2)
N1 0.0339(9) 0.0665(13) 0.0465(12) 0.0094(8) 0.0066(8) 0.0022(11)
N2 0.0389(8) 0.0672(12) 0.0391(11) 0.0091(8) 0.0014(9) 0.0028(10)
N3 0.0322(9) 0.0493(11) 0.0328(10) 0.0083(9) -0.0002(8) 0.0012(8)
N4 0.0516(10) 0.0529(12) 0.0380(12) 0.0133(9) 0.0027(9) 0.0006(10)
O1 0.0423(8) 0.0646(10) 0.0596(9) 0.0077(7) -0.0130(8) 0.0024(10)
Cl1 0.0659(4) 0.1037(6) 0.1847(8) -0.0123(4) 0.0121(6) 0.0368(7)

loop_
_atom_type_symbol
_atom_type_description
_atom_type_scat_dispersion_real
_atom_type_scat_dispersion_imag
_atom_type_scat_source
C C 0.0033 0.0016 'International Tables Vol C Tables 4.2.6.8 and 6.1.1.4'
H H 0.0000 0.0000 'International Tables Vol C Tables 4.2.6.8 and 6.1.1.4'
N N 0.0061 0.0033 'International Tables Vol C Tables 4.2.6.8 and 6.1.1.4'
O O 0.0106 0.0060 'International Tables Vol C Tables 4.2.6.8 and 6.1.1.4'
Cl Cl 0.1484 0.1585 'International Tables Vol C Tables 4.2.6.8 and 6.1.1.4'

loop_
_geom_angle_atom_site_label_1
_geom_angle_atom_site_label_2
_geom_angle_atom_site_label_3
_geom_angle
_geom_angle_publ_flag
C6 C1 C2 120.5(2) ?
C6 C1 Cl1 120.7(2) ?
C2 C1 Cl1 118.9(2) ?
C3 C2 C1 119.6(2) ?
C3 C2 H2A 120.2 ?
C1 C2 H2A 120.2 ?
C2 C3 C4 121.2(2) ?
C2 C3 H3 119.4 ?
C4 C3 H3 119.4 ?
C5 C4 C3 117.7(2) ?
C5 C4 C7 121.1(2) ?
C3 C4 C7 121.2(2) ?
C4 C5 C6 121.7(2) ?
C4 C5 H5 119.2 ?
C6 C5 H5 119.2 ?
C1 C6 C5 119.3(2) ?
C1 C6 H6 120.3 ?
C5 C6 H6 120.3 ?
C8 C7 C4 113.11(16) ?
C8 C7 H7A 109.0 ?
C4 C7 H7A 109.0 ?
C8 C7 H7B 109.0 ?
C4 C7 H7B 109.0 ?
H7A C7 H7B 107.8 ?
N2 C8 N3 111.39(15) yes
N2 C8 C7 124.68(18) ?
N3 C8 C7 123.94(18) ?
O1 C9 N1 131.26(19) ?
O1 C9 N3 125.5(2) ?
N1 C9 N3 103.22(18) yes
N4 C10 C11 111.12(16) yes
N4 C10 H10A 109.4 ?
C11 C10 H10A 109.4 ?
N4 C10 H10B 109.4 ?
C11 C10 H10B 109.4 ?
H10A C10 H10B 108.0 ?
C16 C11 C12 117.7(2) ?
C16 C11 C10 122.14(19) ?
C12 C11 C10 120.1(2) ?
C11 C12 C13 120.9(2) ?
C11 C12 H12 119.5 ?
C13 C12 H12 119.5 ?
C14 C13 C12 121.0(2) ?
C14 C13 H13 119.5 ?
C12 C13 H13 119.5 ?
C13 C14 C15 118.0(2) ?
C13 C14 C17 120.5(2) ?
C15 C14 C17 121.6(3) ?
C14 C15 C16 121.4(2) ?
C14 C15 H15 119.3 ?
C16 C15 H15 119.3 ?
C15 C16 C11 121.1(2) ?
C15 C16 H16 119.5 ?
C11 C16 H16 119.5 ?
C14 C17 H17A 109.5 ?
C14 C17 H17B 109.5 ?
H17A C17 H17B 109.5 ?
C14 C17 H17C 109.5 ?
H17A C17 H17C 109.5 ?
H17B C17 H17C 109.5 ?
C9 N1 N2 112.95(16) yes
C9 N1 H1 123.5 ?
N2 N1 H1 123.5 ?
C8 N2 N1 104.34(16) ?
C8 N3 C9 108.10(17) yes
C8 N3 N4 126.37(14) ?
C9 N3 N4 125.40(16) ?
N3 N4 C10 111.39(16) yes
N3 N4 H4 106.6(13) ?
C10 N4 H4 110.6(14) ?

loop_
_geom_bond_atom_site_label_1
_geom_bond_atom_site_label_2
_geom_bond_site_symmetry_2
_geom_bond_distance
_geom_bond_publ_flag
C1 C6 . 1.364(3) ?
C1 C2 . 1.375(3) ?
C1 Cl1 . 1.739(2) ?
C2 C3 . 1.373(3) ?
C2 H2A . 0.9300 ?
C3 C4 . 1.387(3) ?
C3 H3 . 0.9300 ?
C4 C5 . 1.373(3) ?
C4 C7 . 1.508(3) ?
C5 C6 . 1.380(3) ?
C5 H5 . 0.9300 ?
C6 H6 . 0.9300 ?
C7 C8 . 1.489(2) yes
C7 H7A . 0.9700 ?
C7 H7B . 0.9700 ?
C8 N2 . 1.288(2) yes
C8 N3 . 1.365(2) yes
C9 O1 . 1.237(2) ?
C9 N1 . 1.332(2) yes
C9 N3 . 1.387(2) yes
C10 N4 . 1.473(3) yes
C10 C11 . 1.498(3) yes
C10 H10A . 0.9700 ?
C10 H10B . 0.9700 ?
C11 C16 . 1.376(3) ?
C11 C12 . 1.378(2) ?
C12 C13 . 1.388(3) ?
C12 H12 . 0.9300 ?
C13 C14 . 1.368(3) ?
C13 H13 . 0.9300 ?
C14 C15 . 1.373(3) ?
C14 C17 . 1.512(3) ?
C15 C16 . 1.375(3) ?
C15 H15 . 0.9300 ?
C16 H16 . 0.9300 ?
C17 H17A . 0.9600 ?
C17 H17B . 0.9600 ?
C17 H17C . 0.9600 ?
N1 N2 . 1.389(2) yes
N1 H1 . 0.8600 ?
N3 N4 . 1.400(2) yes
N4 H4 . 0.92(2) ?

loop_
_geom_hbond_atom_site_label_D
_geom_hbond_atom_site_label_H
_geom_hbond_atom_site_label_A
_geom_hbond_site_symmetry_A
_geom_hbond_distance_DH
_geom_hbond_distance_HA
_geom_hbond_distance_DA
_geom_hbond_angle_DHA
N1 H1 O1 2_565 0.86 1.93 2.7349(19) 156
N4 H4 N2 1_554 0.92(2) 2.13(2) 2.990(3) 156.2(19)

loop_
_geom_torsion_atom_site_label_1
_geom_torsion_atom_site_label_2
_geom_torsion_atom_site_label_3
_geom_torsion_atom_site_label_4
_geom_torsion
_geom_torsion_publ_flag
C6 C1 C2 C3 -0.7(3) ?
Cl1 C1 C2 C3 179.45(16) ?
C1 C2 C3 C4 0.3(3) ?
C2 C3 C4 C5 0.8(3) ?
C2 C3 C4 C7 -177.67(18) ?
C3 C4 C5 C6 -1.5(3) ?
C7 C4 C5 C6 176.98(19) ?
C2 C1 C6 C5 0.0(3) ?
Cl1 C1 C6 C5 179.87(17) ?
C4 C5 C6 C1 1.1(3) ?
C5 C4 C7 C8 79.4(2) ?
C3 C4 C7 C8 -102.2(2) ?
C4 C7 C8 N2 -97.1(2) ?
C4 C7 C8 N3 82.5(3) ?
N4 C10 C11 C16 97.0(2) ?
N4 C10 C11 C12 -79.5(2) ?
C16 C11 C12 C13 0.0(3) ?
C10 C11 C12 C13 176.6(2) ?
C11 C12 C13 C14 0.2(3) ?
C12 C13 C14 C15 -0.1(4) ?
C12 C13 C14 C17 179.8(2) ?
C13 C14 C15 C16 -0.2(4) ?
C17 C14 C15 C16 179.9(2) ?
C14 C15 C16 C11 0.4(4) ?
C12 C11 C16 C15 -0.3(3) ?
C10 C11 C16 C15 -176.8(2) ?
O1 C9 N1 N2 -179.2(2) ?
N3 C9 N1 N2 0.8(2) ?
N3 C8 N2 N1 0.2(2) ?
C7 C8 N2 N1 179.86(19) ?
C9 N1 N2 C8 -0.7(2) ?
N2 C8 N3 C9 0.2(2) ?
C7 C8 N3 C9 -179.40(19) ?
N2 C8 N3 N4 176.28(18) ?
C7 C8 N3 N4 -3.3(3) ?
O1 C9 N3 C8 179.4(2) ?
N1 C9 N3 C8 -0.6(2) ?
O1 C9 N3 N4 3.3(3) ?
N1 C9 N3 N4 -176.70(18) ?
C8 N3 N4 C10 109.8(2) ?
C9 N3 N4 C10 -74.8(2) ?
C11 C10 N4 N3 -76.2(2) yes

loop_
_cod_related_entry_id
_cod_related_entry_database
_cod_related_entry_code
1 ChemSpider 21133958
